data_2214197
loop_
_publ_author_name
'Zhu-Yan Zhang'
'Peng-Gang Chen'
'Zhao-Peng Deng'
'Nan Yu'
'Bing-Yi Liu'

_publ_section_title
;
 Tetraaquabis[2-(3-benzoylphenyl)propanoato-\k<i>O</i>]cobalt(II)
 monohydrate
;
_journal_coeditor_code GK2071
_journal_issue 7
_journal_name_full 'Acta Crystallographica Section E'
_journal_page_first m1900
_journal_page_last m1901
_journal_paper_doi 10.1107/S1600536807027572
_journal_volume 63
_journal_year 2007
_chemical_formula_iupac '[Co (C16 H13 O3)2 (H2 O)4], H2 O'
_chemical_formula_moiety 'C32 H34 Co O10, H2 O'
_chemical_formula_sum 'C32 H36 Co O11'
_chemical_formula_weight 655.54
_chemical_name_systematic
;
Tetraaquabis[2-(3-benzoylphenyl)propanoato-\k<i>O</i>]cobalt(II) monohydrate
;
_space_group_IT_number 2
_symmetry_cell_setting triclinic
_symmetry_space_group_name_Hall '-P 1'
_symmetry_space_group_name_H-M 'P -1'
_atom_sites_solution_hydrogens geom
_atom_sites_solution_primary direct
_atom_sites_solution_secondary difmap
_audit_creation_method SHELXL97
_cell_angle_alpha 92.08(3)
_cell_angle_beta 99.69(3)
_cell_angle_gamma 108.92(3)
_cell_formula_units_Z 2
_cell_length_a 8.5966(17)
_cell_length_b 8.8939(18)
_cell_length_c 21.872(4)
_cell_measurement_reflns_used 9690
_cell_measurement_temperature 295(2)
_cell_measurement_theta_max 27.47
_cell_measurement_theta_min 3.23
_cell_volume 1551.9(6)
_computing_cell_refinement RAPID-AUTO
_computing_data_collection 'RAPID-AUTO (Rigaku Corporation, 1998)'
_computing_data_reduction 'CrystalStructure (Rigaku/MSC, 2002)'
_computing_molecular_graphics 'ORTEPII (Johnson, 1976)'
_computing_publication_material SHELXL97
_computing_structure_refinement 'SHELXL97 (Sheldrick, 1997)'
_computing_structure_solution 'SHELXS97 (Sheldrick, 1997)'
_diffrn_ambient_temperature 295(2)
_diffrn_detector_area_resol_mean 10.000
_diffrn_measured_fraction_theta_full 0.986
_diffrn_measured_fraction_theta_max 0.986
_diffrn_measurement_device_type 'Rigaku R-AXIS RAPID'
_diffrn_measurement_method \w
_diffrn_radiation_monochromator graphite
_diffrn_radiation_source 'fine-focus sealed tube'
_diffrn_radiation_type MoK\a
_diffrn_radiation_wavelength 0.71073
_diffrn_reflns_av_R_equivalents 0.0485
_diffrn_reflns_av_sigmaI/netI 0.0703
_diffrn_reflns_limit_h_max 11
_diffrn_reflns_limit_h_min -11
_diffrn_reflns_limit_k_max 11
_diffrn_reflns_limit_k_min -11
_diffrn_reflns_limit_l_max 28
_diffrn_reflns_limit_l_min -28
_diffrn_reflns_number 15351
_diffrn_reflns_theta_full 27.48
_diffrn_reflns_theta_max 27.48
_diffrn_reflns_theta_min 3.23
_diffrn_standards_decay_% 0
_diffrn_standards_interval_count 0
_diffrn_standards_interval_time 0
_diffrn_standards_number 0
_exptl_absorpt_coefficient_mu 0.613
_exptl_absorpt_correction_T_max 0.8924
_exptl_absorpt_correction_T_min 0.8095
_exptl_absorpt_correction_type multi-scan
_exptl_absorpt_process_details '(ABSCOR; Higashi, 1995)'
_exptl_crystal_colour pink
_exptl_crystal_density_diffrn 1.403
_exptl_crystal_density_method 'not measured'
_exptl_crystal_description prism
_exptl_crystal_F_000 686
_exptl_crystal_size_max 0.36
_exptl_crystal_size_mid 0.28
_exptl_crystal_size_min 0.19
_refine_diff_density_max 0.753
_refine_diff_density_min -0.623
_refine_ls_extinction_method none
_refine_ls_goodness_of_fit_ref 1.047
_refine_ls_hydrogen_treatment mixed
_refine_ls_matrix_type full
_refine_ls_number_parameters 432
_refine_ls_number_reflns 7032
_refine_ls_number_restraints 15
_refine_ls_restrained_S_all 1.046
_refine_ls_R_factor_all 0.1036
_refine_ls_R_factor_gt 0.0494
_refine_ls_shift/su_max 0.000
_refine_ls_shift/su_mean 0.000
_refine_ls_structure_factor_coef Fsqd
_refine_ls_weighting_details 'calc w=1/[\s^2^(Fo^2^)+(0.0981P)^2^] where P=(Fo^2^+2Fc^2^)/3'
_refine_ls_weighting_scheme calc
_refine_ls_wR_factor_gt 0.1259
_refine_ls_wR_factor_ref 0.1772
_reflns_number_gt 4192
_reflns_number_total 7032
_reflns_threshold_expression I>2\s(I)
_cod_data_source_file gk2071.cif
_cod_data_source_block I
_cod_original_sg_symbol_Hall '-P  1'
_cod_database_code 2214197
_cod_database_fobs_code 2214197

loop_
_symmetry_equiv_pos_as_xyz
'x, y, z'
'-x, -y, -z'

loop_
_atom_site_type_symbol
_atom_site_label
_atom_site_fract_x
_atom_site_fract_y
_atom_site_fract_z
_atom_site_U_iso_or_equiv
_atom_site_adp_type
_atom_site_calc_flag
_atom_site_refinement_flags
_atom_site_occupancy
Co Co1 0.5000 0.0000 0.5000 0.02863(19) Uani d S 1
Co Co2 0.0000 0.5000 0.5000 0.02836(19) Uani d S 1
O O1 0.7225(4) -0.1111(3) 0.61833(13) 0.0555(8) Uani d . 1
O O1W -0.1286(5) 0.6695(4) 0.63546(13) 0.0560(8) Uani d D 1
O O2 0.7012(3) 0.1050(3) 0.57693(10) 0.0336(5) Uani d . 1
O O2W 0.3229(3) 0.0047(3) 0.55380(13) 0.0405(6) Uani d D 1
O O3W 0.4817(3) -0.2333(3) 0.51952(12) 0.0401(6) Uani d D 1
O O3 0.2059(3) 0.2647(3) 0.56416(12) 0.0432(6) Uani d . 1
O O4 0.2168(3) 0.5170(3) 0.56140(12) 0.0417(6) Uani d . 1
O O4W -0.1442(4) 0.4111(3) 0.56481(13) 0.0457(7) Uani d D 1
O O5W 0.0284(3) 0.7437(3) 0.53313(12) 0.0364(6) Uani d D 1
O O5 0.9239(5) 0.6840(4) 0.76371(14) 0.0666(10) Uani d . 1
O O6 0.3928(5) 0.6321(4) 0.91110(14) 0.0765(11) Uani d . 1
C C1 0.9958(9) 0.6929(7) 0.9782(2) 0.0874(19) Uani d . 1
H H1 1.0615 0.6735 1.0133 0.105 Uiso calc R 1
C C2 0.9025(9) 0.7898(7) 0.9845(3) 0.090(2) Uani d . 1
H H2 0.9021 0.8328 1.0238 0.108 Uiso calc R 1
C C3 0.8116(9) 0.8226(7) 0.9336(3) 0.0860(19) Uani d . 1
H H3 0.7489 0.8886 0.9381 0.103 Uiso calc R 1
C C4 0.8102(7) 0.7592(5) 0.8744(2) 0.0638(13) Uani d . 1
H H4 0.7498 0.7853 0.8395 0.077 Uiso calc R 1
C C5 0.8998(6) 0.6566(5) 0.86799(19) 0.0469(10) Uani d . 1
C C6 0.9929(7) 0.6236(6) 0.9199(2) 0.0662(14) Uani d . 1
H H6 1.0536 0.5553 0.9160 0.079 Uiso calc R 1
C C7 0.8989(5) 0.5920(5) 0.80391(18) 0.0436(9) Uani d . 1
C C8 0.8629(5) 0.4175(5) 0.78967(17) 0.0412(9) Uani d . 1
C C9 0.9120(5) 0.3631(4) 0.73750(15) 0.0351(8) Uani d . 1
H H9 0.9773 0.4365 0.7149 0.042 Uiso calc R 1
C C10 0.8645(5) 0.2020(4) 0.71943(16) 0.0359(8) Uani d . 1
C C11 0.7664(6) 0.0951(5) 0.75340(19) 0.0531(11) Uani d . 1
H H11 0.7331 -0.0139 0.7415 0.064 Uiso calc R 1
C C12 0.7169(7) 0.1480(5) 0.8050(2) 0.0655(14) Uani d . 1
H H12 0.6495 0.0747 0.8271 0.079 Uiso calc R 1
C C13 0.7674(6) 0.3083(5) 0.82348(19) 0.0523(11) Uani d . 1
H H13 0.7372 0.3434 0.8588 0.063 Uiso calc R 1
C C14 0.9233(5) 0.1427(4) 0.66370(15) 0.0343(8) Uani d . 1
H H14 0.9803 0.2361 0.6435 0.041 Uiso calc R 1
C C15 1.0479(5) 0.0574(5) 0.68472(18) 0.0449(10) Uani d . 1
H H15A 1.1453 0.1305 0.7115 0.067 Uiso calc R 1
H H15B 1.0799 0.0187 0.6489 0.067 Uiso calc R 1
H H15C 0.9969 -0.0309 0.7070 0.067 Uiso calc R 1
C C16 0.7703(5) 0.0361(4) 0.61625(16) 0.0338(8) Uani d . 1
C C17 0.2352(7) 0.0842(6) 0.8625(2) 0.0667(14) Uani d . 1
H H17 0.1514 -0.0046 0.8402 0.080 Uiso calc R 1
C C18 0.3483(8) 0.0650(7) 0.9110(2) 0.0745(16) Uani d . 1
H H18 0.3432 -0.0370 0.9209 0.089 Uiso calc R 1
C C19 0.4708(7) 0.1977(6) 0.9453(2) 0.0659(14) Uani d . 1
H H19 0.5472 0.1844 0.9784 0.079 Uiso calc R 1
C C20 0.4789(6) 0.3479(6) 0.93060(18) 0.0573(12) Uani d . 1
H H20 0.5594 0.4365 0.9543 0.069 Uiso calc R 1
C C21 0.3676(5) 0.3689(5) 0.88030(17) 0.0469(10) Uani d . 1
C C22 0.2456(6) 0.2351(5) 0.84673(19) 0.0543(11) Uani d . 1
H H22 0.1699 0.2475 0.8132 0.065 Uiso calc R 1
C C23 0.3743(6) 0.5346(5) 0.86745(19) 0.0522(11) Uani d . 1
C C24 0.3617(5) 0.5821(4) 0.80224(18) 0.0420(9) Uani d . 1
C C25 0.3313(6) 0.7258(5) 0.7927(2) 0.0541(11) Uani d . 1
H H25 0.3137 0.7842 0.8254 0.065 Uiso calc R 1
C C26 0.3277(6) 0.7794(5) 0.7345(2) 0.0608(13) Uani d . 1
H H26 0.3070 0.8745 0.7282 0.073 Uiso calc R 1
C C27 0.3540(6) 0.6956(5) 0.6852(2) 0.0524(11) Uani d . 1
H H27 0.3514 0.7349 0.6464 0.063 Uiso calc R 1
C C28 0.3846(5) 0.5518(5) 0.69338(17) 0.0412(9) Uani d . 1
C C29 0.3868(5) 0.4972(5) 0.75199(17) 0.0414(9) Uani d . 1
H H29 0.4056 0.4011 0.7580 0.050 Uiso calc R 1
C C30 0.4215(5) 0.4663(5) 0.63817(17) 0.0444(10) Uani d . 1
H H30 0.5069 0.5487 0.6219 0.053 Uiso calc R 1
C C31 0.4963(6) 0.3409(6) 0.6545(2) 0.0581(12) Uani d . 1
H H31A 0.5943 0.3850 0.6866 0.087 Uiso calc R 1
H H31B 0.5268 0.3025 0.6183 0.087 Uiso calc R 1
H H31C 0.4163 0.2542 0.6693 0.087 Uiso calc R 1
C C32 0.2669(5) 0.4081(4) 0.58425(16) 0.0351(8) Uani d . 1
H H3W1 0.554(4) -0.213(4) 0.5531(11) 0.053 Uiso d D 1
H H1W1 -0.185(5) 0.732(4) 0.6325(16) 0.053 Uiso d D 1
H H2W1 0.296(4) 0.088(2) 0.551(2) 0.053 Uiso d D 1
H H2W2 0.234(3) -0.076(3) 0.5474(19) 0.053 Uiso d D 1
H H3W2 0.395(3) -0.311(3) 0.5224(16) 0.053 Uiso d D 1
H H4W1 -0.202(5) 0.3180(18) 0.5707(18) 0.053 Uiso d D 1
H H5W1 -0.049(4) 0.750(5) 0.5046(12) 0.053 Uiso d D 1
H H1W2 -0.082(5) 0.672(5) 0.6731(8) 0.053 Uiso d D 1
H H4W2 -0.166(5) 0.481(3) 0.5861(17) 0.053 Uiso d D 1
H H5W2 -0.009(4) 0.721(5) 0.5663(10) 0.053 Uiso d D 1

loop_
_atom_site_aniso_label
_atom_site_aniso_U_11
_atom_site_aniso_U_22
_atom_site_aniso_U_33
_atom_site_aniso_U_12
_atom_site_aniso_U_13
_atom_site_aniso_U_23
Co1 0.0258(4) 0.0237(3) 0.0323(3) 0.0044(3) 0.0025(3) 0.0026(3)
Co2 0.0252(4) 0.0243(3) 0.0320(3) 0.0048(3) 0.0028(3) 0.0030(3)
O1 0.0560(19) 0.0321(14) 0.0627(18) 0.0085(13) -0.0203(15) 0.0110(13)
O1W 0.084(3) 0.0487(17) 0.0439(16) 0.0372(17) 0.0068(15) -0.0004(14)
O2 0.0301(14) 0.0295(12) 0.0366(12) 0.0082(10) -0.0028(10) 0.0041(10)
O2W 0.0346(15) 0.0307(13) 0.0545(15) 0.0071(11) 0.0122(12) -0.0009(12)
O3W 0.0333(15) 0.0288(12) 0.0478(15) 0.0002(11) -0.0007(11) 0.0091(11)
O3 0.0428(16) 0.0380(14) 0.0473(15) 0.0152(12) 0.0007(12) 0.0059(12)
O4 0.0341(15) 0.0326(13) 0.0513(15) 0.0106(11) -0.0101(12) 0.0044(11)
O4W 0.0594(19) 0.0279(13) 0.0486(16) 0.0049(13) 0.0264(13) 0.0047(12)
O5W 0.0349(15) 0.0288(12) 0.0419(14) 0.0063(11) 0.0069(11) 0.0012(11)
O5 0.113(3) 0.0494(17) 0.0480(17) 0.0370(19) 0.0229(18) 0.0081(15)
O6 0.116(3) 0.072(2) 0.0417(17) 0.037(2) 0.0081(18) -0.0142(16)
C1 0.122(6) 0.082(4) 0.044(3) 0.019(4) 0.004(3) 0.002(3)
C2 0.136(6) 0.061(3) 0.059(3) 0.005(4) 0.040(4) -0.017(3)
C3 0.104(5) 0.070(3) 0.089(4) 0.024(3) 0.047(4) -0.016(3)
C4 0.073(4) 0.054(3) 0.067(3) 0.024(3) 0.017(2) -0.006(2)
C5 0.055(3) 0.036(2) 0.047(2) 0.0096(19) 0.0177(19) -0.0023(18)
C6 0.085(4) 0.069(3) 0.047(3) 0.028(3) 0.011(2) 0.004(2)
C7 0.050(3) 0.043(2) 0.039(2) 0.0201(19) 0.0069(17) -0.0001(18)
C8 0.039(2) 0.043(2) 0.0383(19) 0.0115(18) 0.0054(16) 0.0009(17)
C9 0.037(2) 0.0393(19) 0.0296(17) 0.0146(16) 0.0031(14) 0.0029(15)
C10 0.034(2) 0.0374(19) 0.0323(18) 0.0091(16) 0.0015(15) 0.0004(15)
C11 0.061(3) 0.039(2) 0.052(2) 0.004(2) 0.016(2) -0.0024(19)
C12 0.082(4) 0.049(3) 0.057(3) 0.002(2) 0.033(3) 0.003(2)
C13 0.065(3) 0.051(2) 0.043(2) 0.017(2) 0.021(2) 0.0014(19)
C14 0.033(2) 0.0337(18) 0.0319(17) 0.0084(15) 0.0009(14) 0.0011(15)
C15 0.038(2) 0.046(2) 0.047(2) 0.0157(18) -0.0043(17) -0.0044(18)
C16 0.034(2) 0.0297(17) 0.0347(18) 0.0071(15) 0.0052(15) 0.0020(15)
C17 0.087(4) 0.057(3) 0.050(3) 0.016(3) 0.012(2) 0.000(2)
C18 0.122(5) 0.067(3) 0.048(3) 0.046(3) 0.027(3) 0.013(2)
C19 0.085(4) 0.083(4) 0.039(2) 0.042(3) 0.006(2) 0.005(2)
C20 0.062(3) 0.073(3) 0.034(2) 0.023(3) 0.0009(19) -0.005(2)
C21 0.050(3) 0.054(2) 0.0337(19) 0.017(2) 0.0049(17) -0.0023(18)
C22 0.059(3) 0.059(3) 0.039(2) 0.018(2) -0.0022(19) -0.002(2)
C23 0.052(3) 0.057(3) 0.041(2) 0.015(2) 0.0042(18) -0.010(2)
C24 0.040(2) 0.041(2) 0.041(2) 0.0141(18) 0.0005(16) -0.0052(17)
C25 0.061(3) 0.054(3) 0.050(2) 0.027(2) 0.003(2) -0.008(2)
C26 0.077(4) 0.049(2) 0.060(3) 0.033(2) 0.002(2) -0.008(2)
C27 0.063(3) 0.049(2) 0.046(2) 0.025(2) 0.002(2) 0.0027(19)
C28 0.043(2) 0.045(2) 0.0362(19) 0.0198(18) -0.0018(16) -0.0020(17)
C29 0.041(2) 0.042(2) 0.041(2) 0.0170(18) 0.0008(16) -0.0052(17)
C30 0.048(3) 0.050(2) 0.0351(19) 0.021(2) 0.0001(17) 0.0011(17)
C31 0.048(3) 0.075(3) 0.054(3) 0.030(2) -0.002(2) -0.006(2)
C32 0.031(2) 0.041(2) 0.0337(18) 0.0121(16) 0.0086(15) 0.0025(16)

loop_
_atom_type_symbol
_atom_type_description
_atom_type_scat_dispersion_real
_atom_type_scat_dispersion_imag
_atom_type_scat_source
C C 0.0033 0.0016 'International Tables Vol C Tables 4.2.6.8 and 6.1.1.4'
H H 0.0000 0.0000 'International Tables Vol C Tables 4.2.6.8 and 6.1.1.4'
O O 0.0106 0.0060 'International Tables Vol C Tables 4.2.6.8 and 6.1.1.4'
Co Co 0.3494 0.9721 'International Tables Vol C Tables 4.2.6.8 and 6.1.1.4'

loop_
_geom_angle_atom_site_label_1
_geom_angle_atom_site_label_2
_geom_angle_atom_site_label_3
_geom_angle_site_symmetry_1
_geom_angle_site_symmetry_3
_geom_angle
_geom_angle_publ_flag
O2W Co1 O3W . . 91.81(11) yes
O2W Co1 O3W . 2_656 88.19(11) yes
O2W Co1 O2 . 2_656 88.33(10) yes
O3W Co1 O2 . 2_656 86.82(10) yes
O2W Co1 O2 . . 91.67(10) yes
O3W Co1 O2 . . 93.18(10) yes
O4W Co2 O4 . 2_566 88.35(12) yes
O4W Co2 O5W . 2_566 89.34(10) yes
O4 Co2 O5W . 2_566 90.54(10) yes
O4W Co2 O5W . . 90.66(10) yes
O4 Co2 O5W . . 89.46(10) yes
O2W Co1 O2W 2_656 . 180.0000(10) no
O2W Co1 O3W 2_656 . 88.19(11) no
O2W Co1 O3W 2_656 2_656 91.81(11) no
O3W Co1 O3W . 2_656 180.00(3) no
O2W Co1 O2 2_656 2_656 91.67(10) no
O3W Co1 O2 2_656 2_656 93.18(10) no
O2W Co1 O2 2_656 . 88.33(10) no
O3W Co1 O2 2_656 . 86.82(10) no
O2 Co1 O2 2_656 . 180.0 no
O4W Co2 O4W . 2_566 180.0000(10) no
O4W Co2 O4 2_566 2_566 91.65(12) no
O4W Co2 O4 . . 91.65(12) yes
O4W Co2 O4 2_566 . 88.35(12) no
O4 Co2 O4 2_566 . 180.0000(10) no
O4W Co2 O5W 2_566 2_566 90.66(10) no
O4 Co2 O5W 2_566 2_566 89.46(10) no
O4W Co2 O5W 2_566 . 89.34(10) no
O4 Co2 O5W 2_566 . 90.54(10) no
O5W Co2 O5W 2_566 . 180.00(13) no
H1W1 O1W H1W2 . . 110(2) no
C16 O2 Co1 . . 128.2(2) no
Co1 O2W H2W1 . . 113(3) no
Co1 O2W H2W2 . . 116(3) no
H2W1 O2W H2W2 . . 108(2) no
Co1 O3W H3W1 . . 99(3) no
Co1 O3W H3W2 . . 129(3) no
H3W1 O3W H3W2 . . 111(2) no
C32 O4 Co2 . . 130.0(2) no
Co2 O4W H4W1 . . 133(2) no
Co2 O4W H4W2 . . 115(2) no
H4W1 O4W H4W2 . . 111(2) no
Co2 O5W H5W1 . . 94(3) no
Co2 O5W H5W2 . . 96(3) no
H5W1 O5W H5W2 . . 110(2) no
C2 C1 C6 . . 120.6(6) no
C2 C1 H1 . . 119.7 no
C6 C1 H1 . . 119.7 no
C3 C2 C1 . . 119.9(5) no
C3 C2 H2 . . 120.0 no
C1 C2 H2 . . 120.0 no
C2 C3 C4 . . 121.0(6) no
C2 C3 H3 . . 119.5 no
C4 C3 H3 . . 119.5 no
C5 C4 C3 . . 119.3(5) no
C5 C4 H4 . . 120.3 no
C3 C4 H4 . . 120.3 no
C6 C5 C4 . . 119.7(4) no
C6 C5 C7 . . 121.8(4) no
C4 C5 C7 . . 118.5(4) no
C5 C6 C1 . . 119.5(5) no
C5 C6 H6 . . 120.3 no
C1 C6 H6 . . 120.3 no
O5 C7 C8 . . 121.4(3) no
O5 C7 C5 . . 118.6(3) no
C8 C7 C5 . . 120.0(4) no
C13 C8 C9 . . 119.5(4) no
C13 C8 C7 . . 120.6(4) no
C9 C8 C7 . . 119.6(4) no
C10 C9 C8 . . 120.7(4) no
C10 C9 H9 . . 119.7 no
C8 C9 H9 . . 119.7 no
C9 C10 C11 . . 118.7(3) no
C9 C10 C14 . . 120.5(3) no
C11 C10 C14 . . 120.7(3) no
C10 C11 C12 . . 120.9(4) no
C10 C11 H11 . . 119.5 no
C12 C11 H11 . . 119.5 no
C13 C12 C11 . . 120.0(4) no
C13 C12 H12 . . 120.0 no
C11 C12 H12 . . 120.0 no
C12 C13 C8 . . 120.1(4) no
C12 C13 H13 . . 120.0 no
C8 C13 H13 . . 120.0 no
C15 C14 C10 . . 111.2(3) no
C15 C14 C16 . . 112.2(3) no
C10 C14 C16 . . 109.5(3) no
C15 C14 H14 . . 108.0 no
C10 C14 H14 . . 108.0 no
C16 C14 H14 . . 108.0 no
C14 C15 H15A . . 109.5 no
C14 C15 H15B . . 109.5 no
H15A C15 H15B . . 109.5 no
C14 C15 H15C . . 109.5 no
H15A C15 H15C . . 109.5 no
H15B C15 H15C . . 109.5 no
O1 C16 O2 . . 123.7(3) no
O1 C16 C14 . . 119.4(3) no
O2 C16 C14 . . 116.9(3) no
C18 C17 C22 . . 119.9(5) no
C18 C17 H17 . . 120.1 no
C22 C17 H17 . . 120.1 no
C17 C18 C19 . . 120.1(5) no
C17 C18 H18 . . 119.9 no
C19 C18 H18 . . 119.9 no
C20 C19 C18 . . 120.0(5) no
C20 C19 H19 . . 120.0 no
C18 C19 H19 . . 120.0 no
C19 C20 C21 . . 120.4(4) no
C19 C20 H20 . . 119.8 no
C21 C20 H20 . . 119.8 no
C22 C21 C20 . . 118.8(4) no
C22 C21 C23 . . 122.0(4) no
C20 C21 C23 . . 119.0(4) no
C17 C22 C21 . . 120.7(4) no
C17 C22 H22 . . 119.6 no
C21 C22 H22 . . 119.6 no
O6 C23 C21 . . 118.9(4) no
O6 C23 C24 . . 120.1(4) no
C21 C23 C24 . . 120.9(3) no
C29 C24 C25 . . 118.8(4) no
C29 C24 C23 . . 124.3(4) no
C25 C24 C23 . . 116.8(4) no
C26 C25 C24 . . 119.2(4) no
C26 C25 H25 . . 120.4 no
C24 C25 H25 . . 120.4 no
C25 C26 C27 . . 121.7(4) no
C25 C26 H26 . . 119.1 no
C27 C26 H26 . . 119.1 no
C26 C27 C28 . . 120.3(4) no
C26 C27 H27 . . 119.9 no
C28 C27 H27 . . 119.9 no
C29 C28 C27 . . 118.0(4) no
C29 C28 C30 . . 123.3(3) no
C27 C28 C30 . . 118.7(4) no
C28 C29 C24 . . 122.0(4) no
C28 C29 H29 . . 119.0 no
C24 C29 H29 . . 119.0 no
C31 C30 C28 . . 115.1(3) no
C31 C30 C32 . . 113.2(3) no
C28 C30 C32 . . 111.2(3) no
C31 C30 H30 . . 105.5 no
C28 C30 H30 . . 105.5 no
C32 C30 H30 . . 105.5 no
C30 C31 H31A . . 109.5 no
C30 C31 H31B . . 109.5 no
H31A C31 H31B . . 109.5 no
C30 C31 H31C . . 109.5 no
H31A C31 H31C . . 109.5 no
H31B C31 H31C . . 109.5 no
O3 C32 O4 . . 124.3(3) no
O3 C32 C30 . . 120.3(3) no
O4 C32 C30 . . 115.3(3) no

loop_
_geom_bond_atom_site_label_1
_geom_bond_atom_site_label_2
_geom_bond_site_symmetry_2
_geom_bond_distance
_geom_bond_publ_flag
Co1 O2W . 2.084(3) yes
Co1 O3W . 2.095(2) yes
Co1 O2 . 2.134(2) yes
Co2 O4W . 2.051(3) yes
Co2 O4 . 2.064(2) yes
Co2 O5W . 2.183(2) yes
Co1 O2W 2_656 2.084(3) no
Co1 O3W 2_656 2.095(2) no
Co1 O2 2_656 2.134(2) no
Co2 O4W 2_566 2.051(3) no
Co2 O4 2_566 2.064(2) no
Co2 O5W 2_566 2.183(2) no
O1 C16 . 1.244(4) no
O1W H1W1 . 0.85(4) no
O1W H1W2 . 0.848(10) no
O2 C16 . 1.253(4) no
O2W H2W1 . 0.850(10) no
O2W H2W2 . 0.85(3) no
O3W H3W1 . 0.85(3) no
O3W H3W2 . 0.85(3) no
O3 C32 . 1.242(4) no
O4 C32 . 1.268(4) no
O4W H4W1 . 0.845(10) no
O4W H4W2 . 0.85(4) no
O5W H5W1 . 0.85(3) no
O5W H5W2 . 0.85(3) no
O5 C7 . 1.221(5) no
O6 C23 . 1.220(5) no
C1 C2 . 1.370(9) no
C1 C6 . 1.390(7) no
C1 H1 . 0.9300 no
C2 C3 . 1.347(9) no
C2 H2 . 0.9300 no
C3 C4 . 1.389(7) no
C3 H3 . 0.9300 no
C4 C5 . 1.389(6) no
C4 H4 . 0.9300 no
C5 C6 . 1.373(6) no
C5 C7 . 1.494(5) no
C6 H6 . 0.9300 no
C7 C8 . 1.490(5) no
C8 C13 . 1.380(6) no
C8 C9 . 1.403(5) no
C9 C10 . 1.379(5) no
C9 H9 . 0.9300 no
C10 C11 . 1.382(6) no
C10 C14 . 1.534(5) no
C11 C12 . 1.389(6) no
C11 H11 . 0.9300 no
C12 C13 . 1.372(6) no
C12 H12 . 0.9300 no
C13 H13 . 0.9300 no
C14 C15 . 1.524(5) no
C14 C16 . 1.539(5) no
C14 H14 . 0.9800 no
C15 H15A . 0.9600 no
C15 H15B . 0.9600 no
C15 H15C . 0.9600 no
C17 C18 . 1.369(7) no
C17 C22 . 1.376(7) no
C17 H17 . 0.9300 no
C18 C19 . 1.389(8) no
C18 H18 . 0.9300 no
C19 C20 . 1.368(7) no
C19 H19 . 0.9300 no
C20 C21 . 1.392(6) no
C20 H20 . 0.9300 no
C21 C22 . 1.387(6) no
C21 C23 . 1.495(6) no
C22 H22 . 0.9300 no
C23 C24 . 1.499(6) no
C24 C29 . 1.396(5) no
C24 C25 . 1.401(6) no
C25 C26 . 1.375(6) no
C25 H25 . 0.9300 no
C26 C27 . 1.379(6) no
C26 H26 . 0.9300 no
C27 C28 . 1.399(6) no
C27 H27 . 0.9300 no
C28 C29 . 1.386(5) no
C28 C30 . 1.535(5) no
C29 H29 . 0.9300 no
C30 C31 . 1.484(6) no
C30 C32 . 1.551(5) no
C30 H30 . 0.9800 no
C31 H31A . 0.9600 no
C31 H31B . 0.9600 no
C31 H31C . 0.9600 no

loop_
_geom_hbond_atom_site_label_D
_geom_hbond_atom_site_label_H
_geom_hbond_atom_site_label_A
_geom_hbond_site_symmetry_A
_geom_hbond_distance_DH
_geom_hbond_distance_HA
_geom_hbond_distance_DA
_geom_hbond_angle_DHA
_geom_hbond_publ_flag
O3W H3W1 O1 . 0.85(3) 1.82(3) 2.646(4) 164(4) yes
O1W H1W1 O1 1_465 0.85(4) 1.83(4) 2.665(4) 170(4) yes
O2W H2W1 O3 . 0.850(10) 1.990(15) 2.822(4) 166(4) yes
O2W H2W2 O5W 1_545 0.85(3) 1.93(3) 2.781(4) 179(4) yes
O3W H3W2 O4 1_545 0.85(3) 2.107(16) 2.920(4) 161(3) yes
O4W H4W1 O2 1_455 0.85(3) 1.826(12) 2.660(4) 169(4) yes
O5W H5W1 O3 2_566 0.85(3) 1.81(3) 2.653(4) 170(4) yes
O1W H1W2 O5 1_455 0.848(10) 1.97(2) 2.757(4) 154(4) yes
O4W H4W2 O1W . 0.85(4) 1.867(16) 2.675(4) 159(4) yes
O5W H5W2 O1W . 0.85(3) 1.96(3) 2.795(4) 171(4) yes

loop_
_geom_torsion_atom_site_label_1
_geom_torsion_atom_site_label_2
_geom_torsion_atom_site_label_3
_geom_torsion_atom_site_label_4
_geom_torsion_site_symmetry_1
_geom_torsion
_geom_torsion_publ_flag
O2W Co1 O2 C16 2_656 -88.5(3) no
O2W Co1 O2 C16 . 91.5(3) no
O3W Co1 O2 C16 . -0.4(3) no
O3W Co1 O2 C16 2_656 179.6(3) no
O4W Co2 O4 C32 . 67.1(3) no
O4W Co2 O4 C32 2_566 -112.9(3) no
O5W Co2 O4 C32 2_566 -22.2(3) no
O5W Co2 O4 C32 . 157.8(3) no
C6 C1 C2 C3 . -2.2(10) no
C1 C2 C3 C4 . 0.2(10) no
C2 C3 C4 C5 . 2.0(9) no
C3 C4 C5 C6 . -2.2(8) no
C3 C4 C5 C7 . -179.0(5) no
C4 C5 C6 C1 . 0.2(8) no
C7 C5 C6 C1 . 176.9(5) no
C2 C1 C6 C5 . 2.0(9) no
C6 C5 C7 O5 . -129.8(5) no
C4 C5 C7 O5 . 46.9(6) no
C6 C5 C7 C8 . 52.0(6) no
C4 C5 C7 C8 . -131.3(4) no
O5 C7 C8 C13 . -151.7(4) no
C5 C7 C8 C13 . 26.4(6) no
O5 C7 C8 C9 . 21.7(6) no
C5 C7 C8 C9 . -160.1(4) no
C13 C8 C9 C10 . 0.6(6) no
C7 C8 C9 C10 . -172.9(3) no
C8 C9 C10 C11 . 0.5(6) no
C8 C9 C10 C14 . -177.9(3) no
C9 C10 C11 C12 . -0.3(7) no
C14 C10 C11 C12 . 178.1(4) no
C10 C11 C12 C13 . -0.9(8) no
C11 C12 C13 C8 . 2.1(8) no
C9 C8 C13 C12 . -1.9(7) no
C7 C8 C13 C12 . 171.6(4) no
C9 C10 C14 C15 . 110.7(4) no
C11 C10 C14 C15 . -67.7(5) no
C9 C10 C14 C16 . -124.8(4) no
C11 C10 C14 C16 . 56.8(5) no
Co1 O2 C16 O1 . -4.6(6) no
Co1 O2 C16 C14 . 174.9(2) no
C15 C14 C16 O1 . 29.8(5) no
C10 C14 C16 O1 . -94.1(4) no
C15 C14 C16 O2 . -149.8(3) no
C10 C14 C16 O2 . 86.3(4) no
C22 C17 C18 C19 . 1.7(8) no
C17 C18 C19 C20 . -0.3(8) no
C18 C19 C20 C21 . -1.6(8) no
C19 C20 C21 C22 . 1.9(7) no
C19 C20 C21 C23 . 176.9(4) no
C18 C17 C22 C21 . -1.3(8) no
C20 C21 C22 C17 . -0.4(7) no
C23 C21 C22 C17 . -175.3(5) no
C22 C21 C23 O6 . 133.1(5) no
C20 C21 C23 O6 . -41.8(7) no
C22 C21 C23 C24 . -48.1(6) no
C20 C21 C23 C24 . 137.1(4) no
O6 C23 C24 C29 . 161.5(4) no
C21 C23 C24 C29 . -17.4(7) no
O6 C23 C24 C25 . -15.1(7) no
C21 C23 C24 C25 . 166.1(4) no
C29 C24 C25 C26 . -0.3(7) no
C23 C24 C25 C26 . 176.5(4) no
C24 C25 C26 C27 . -0.3(8) no
C25 C26 C27 C28 . 0.3(8) no
C26 C27 C28 C29 . 0.2(7) no
C26 C27 C28 C30 . -177.1(4) no
C27 C28 C29 C24 . -0.8(6) no
C30 C28 C29 C24 . 176.4(4) no
C25 C24 C29 C28 . 0.8(6) no
C23 C24 C29 C28 . -175.7(4) no
C29 C28 C30 C31 . -12.9(6) no
C27 C28 C30 C31 . 164.3(4) no
C29 C28 C30 C32 . 117.4(4) no
C27 C28 C30 C32 . -65.4(5) no
Co2 O4 C32 O3 . 14.4(6) no
Co2 O4 C32 C30 . -169.4(2) no
C31 C30 C32 O3 . 8.2(5) no
C28 C30 C32 O3 . -123.1(4) no
C31 C30 C32 O4 . -168.2(4) no
C28 C30 C32 O4 . 60.5(5) no
